data_4314528
loop_
_publ_author_name
'Oindrila Das'
'N. N. Adarsh'
'Ankan Paul'
'Tapan Kanti Paine'

_publ_section_title
;
 Copper(II) and Nickel(II) Complexes of \b-Aminoketoxime Ligand:
 Syntheses, Crystal Structures, Magnetism, and Nickel(II) Templated
 Coupling of Oxime with Nitrile
;
_journal_name_full 'Inorganic Chemistry'
_journal_page_first 541
_journal_page_last 551
_journal_paper_doi 10.1021/ic901614p
_journal_volume 49
_journal_year 2010
_chemical_formula_sum 'C14 H30 Cl2 N4 Ni O10'
_chemical_formula_weight 544.03
_chemical_name_systematic
; 
 ? 
;
_space_group_IT_number 43
_symmetry_cell_setting orthorhombic
_symmetry_space_group_name_Hall 'F 2 -2d'
_symmetry_space_group_name_H-M 'F d d 2'
_atom_sites_solution_hydrogens geom
_atom_sites_solution_primary direct
_atom_sites_solution_secondary difmap
_audit_creation_method SHELXL-97
_cell_angle_alpha 90.00
_cell_angle_beta 90.00
_cell_angle_gamma 90.00
_cell_formula_units_Z 8
_cell_length_a 13.8825(11)
_cell_length_b 38.280(3)
_cell_length_c 8.3526(7)
_cell_measurement_temperature 100(2)
_cell_volume 4438.8(6)
_computing_cell_refinement 'BRUKER AXS SMART 3'
_computing_data_collection 'BRUKER AXS SMART 3'
_computing_data_reduction 'BRUKER AXS SAINT'
_computing_molecular_graphics 'BRUKER SHELXTL'
_computing_publication_material 'MERCURY 1.4'
_computing_structure_refinement 'SHELXL-97 (Sheldrick, 1997)'
_computing_structure_solution 'SHELXS-97 (Sheldrick, 1990)'
_diffrn_ambient_temperature 100(2)
_diffrn_detector_area_resol_mean 3
_diffrn_measured_fraction_theta_full 0.916
_diffrn_measured_fraction_theta_max 0.916
_diffrn_measurement_device_type 'BRUKER CCD AREA DETECTOR'
_diffrn_measurement_method 'PHI-OMEGA SCAN'
_diffrn_radiation_monochromator graphite
_diffrn_radiation_source 'fine-focus sealed tube'
_diffrn_radiation_type MoK\a
_diffrn_radiation_wavelength 0.71073
_diffrn_reflns_av_R_equivalents 0.0326
_diffrn_reflns_av_sigmaI/netI 0.0395
_diffrn_reflns_limit_h_max 18
_diffrn_reflns_limit_h_min -17
_diffrn_reflns_limit_k_max 54
_diffrn_reflns_limit_k_min -55
_diffrn_reflns_limit_l_max 12
_diffrn_reflns_limit_l_min -10
_diffrn_reflns_number 12784
_diffrn_reflns_theta_full 31.07
_diffrn_reflns_theta_max 31.07
_diffrn_reflns_theta_min 2.13
_exptl_absorpt_coefficient_mu 1.173
_exptl_absorpt_correction_T_max 0.9224
_exptl_absorpt_correction_T_min 0.5752
_exptl_absorpt_correction_type multi-scan
_exptl_absorpt_process_details SADABS
_exptl_crystal_colour RED
_exptl_crystal_density_diffrn 1.628
_exptl_crystal_density_method 'not measured'
_exptl_crystal_description BLOCK
_exptl_crystal_F_000 2272
_exptl_crystal_size_max 0.53
_exptl_crystal_size_mid 0.09
_exptl_crystal_size_min 0.07
_refine_diff_density_max 0.776
_refine_diff_density_min -0.472
_refine_diff_density_rms 0.090
_refine_ls_abs_structure_details 'Flack H D (1983), Acta Cryst. A39, 876-881'
_refine_ls_abs_structure_Flack 0.00
_refine_ls_extinction_method none
_refine_ls_goodness_of_fit_ref 1.037
_refine_ls_hydrogen_treatment mixed
_refine_ls_matrix_type full
_refine_ls_number_parameters 145
_refine_ls_number_reflns 2965
_refine_ls_number_restraints 1
_refine_ls_restrained_S_all 1.037
_refine_ls_R_factor_all 0.0595
_refine_ls_R_factor_gt 0.0514
_refine_ls_shift/su_max 0.000
_refine_ls_shift/su_mean 0.000
_refine_ls_structure_factor_coef Fsqd
_refine_ls_weighting_details 'calc w=1/[\s^2^(Fo^2^)+(0.0763P)^2^+14.6971P] where P=(Fo^2^+2Fc^2^)/3'
_refine_ls_weighting_scheme calc
_refine_ls_wR_factor_gt 0.1311
_refine_ls_wR_factor_ref 0.1362
_reflns_number_gt 2594
_reflns_number_total 2965
_reflns_threshold_expression >2sigma(I)
_cod_data_source_file ic901614p_si_004.cif
_cod_data_source_block od29ff_1
_cod_depositor_comments
;
The following automatic conversions were performed:

'_symmetry_cell_setting' value 'ORTHORHOMBIC' changed to
'orthorhombic' according to the built-in table from CIF Core
dictionary named 'cif_core.dic' version 2.4.1 from
2010-06-29.

'_exptl_absorpt_correction_type' value 'MULTI-SCAN'
changed to 'multi-scan' according to the built-in table from CIF Core
dictionary named 'cif_core.dic' version 2.4.1 from 2010-06-29.

Automatic conversion script
Id: cif_fix_values 1646 2011-03-28 12:23:43Z adriana 
;
_cod_database_code 4314528

loop_
_symmetry_equiv_pos_as_xyz
'x, y, z'
'-x, -y, z'
'x+1/4, -y+1/4, z+1/4'
'-x+1/4, y+1/4, z+1/4'
'x, y+1/2, z+1/2'
'-x, -y+1/2, z+1/2'
'x+1/4, -y+3/4, z+3/4'
'-x+1/4, y+3/4, z+3/4'
'x+1/2, y, z+1/2'
'-x+1/2, -y, z+1/2'
'x+3/4, -y+1/4, z+3/4'
'-x+3/4, y+1/4, z+3/4'
'x+1/2, y+1/2, z'
'-x+1/2, -y+1/2, z'
'x+3/4, -y+3/4, z+1/4'
'-x+3/4, y+3/4, z+1/4'

loop_
_atom_site_label
_atom_site_type_symbol
_atom_site_fract_x
_atom_site_fract_y
_atom_site_fract_z
_atom_site_U_iso_or_equiv
_atom_site_adp_type
_atom_site_occupancy
_atom_site_symmetry_multiplicity
_atom_site_calc_flag
_atom_site_refinement_flags
_atom_site_disorder_assembly
_atom_site_disorder_group
Ni1 Ni 0.0000 0.0000 0.76931(5) 0.02186(15) Uani 1 2 d S . .
Cl1 Cl 0.23667(8) 0.05718(3) 0.13679(17) 0.0464(3) Uani 1 1 d . . .
N1 N -0.0395(2) 0.03337(8) 0.9242(4) 0.0250(6) Uani 1 1 d . . .
N2 N -0.0041(2) 0.03463(9) 0.6029(4) 0.0248(7) Uani 1 1 d . . .
C1 C -0.0370(3) 0.06665(10) 0.9229(5) 0.0260(8) Uani 1 1 d . . .
C2 C -0.0794(3) 0.08847(10) 1.0536(5) 0.0345(9) Uani 1 1 d . . .
H2A H -0.1437 0.0806 1.0760 0.052 Uiso 1 1 calc R . .
H2B H -0.0810 0.1125 1.0205 0.052 Uiso 1 1 calc R . .
H2C H -0.0407 0.0863 1.1483 0.052 Uiso 1 1 calc R . .
C3 C 0.0027(3) 0.08581(8) 0.7815(7) 0.0306(8) Uani 1 1 d . . .
H3A H 0.0476 0.1030 0.8225 0.037 Uiso 1 1 calc R . .
H3B H -0.0504 0.0987 0.7342 0.037 Uiso 1 1 calc R . .
C4 C 0.0533(3) 0.06681(9) 0.6460(5) 0.0274(8) Uani 1 1 d . . .
C5 C 0.0556(4) 0.09178(11) 0.5031(7) 0.0438(11) Uani 1 1 d . . .
H5A H 0.0921 0.0814 0.4177 0.066 Uiso 1 1 calc R . .
H5B H 0.0852 0.1134 0.5346 0.066 Uiso 1 1 calc R . .
H5C H -0.0090 0.0962 0.4673 0.066 Uiso 1 1 calc R . .
C6 C 0.1546(3) 0.05568(11) 0.6931(6) 0.0357(9) Uani 1 1 d . . .
H6A H 0.1513 0.0394 0.7804 0.054 Uiso 1 1 calc R . .
H6B H 0.1910 0.0758 0.7252 0.054 Uiso 1 1 calc R . .
H6C H 0.1855 0.0448 0.6032 0.054 Uiso 1 1 calc R . .
C7 C 0.0227(3) 0.01783(10) 0.4500(5) 0.0312(8) Uani 1 1 d . . .
H7A H 0.0922 0.0159 0.4413 0.037 Uiso 1 1 calc R . .
H7B H -0.0009 0.0315 0.3604 0.037 Uiso 1 1 calc R . .
O1 O -0.0836(3) 0.02078(8) 1.0658(4) 0.0412(8) Uani 1 1 d . . .
H1 H -0.0836 -0.0006 1.0649 0.062 Uiso 1 1 calc R . .
O2A O 0.3070(4) 0.07362(14) 0.0321(8) 0.0630(13) Uiso 0.76 1 d P . .
O2B O 0.2972(17) 0.0460(6) 0.026(3) 0.084(6) Uiso 0.24 1 d P . .
O3A O 0.2643(11) 0.0242(4) 0.225(2) 0.101(4) Uiso 0.42 1 d P . .
O3B O 0.2335(7) 0.0241(2) 0.0697(12) 0.079(2) Uiso 0.58 1 d P . .
O4A O 0.1486(5) 0.07754(17) 0.0937(9) 0.0512(16) Uiso 0.54 1 d P . .
O4B O 0.1391(6) 0.05314(19) 0.1098(10) 0.0465(17) Uiso 0.46 1 d P . .
O5A O 0.2594(7) 0.0593(3) 0.2948(15) 0.076(3) Uiso 0.49 1 d P . .
O5B O 0.2610(7) 0.0800(3) 0.2637(15) 0.077(3) Uiso 0.51 1 d P . .
H2 H -0.060(4) 0.0391(10) 0.585(5) 0.019(10) Uiso 1 1 d . . .

loop_
_atom_site_aniso_label
_atom_site_aniso_U_11
_atom_site_aniso_U_22
_atom_site_aniso_U_33
_atom_site_aniso_U_23
_atom_site_aniso_U_13
_atom_site_aniso_U_12
Ni1 0.0223(3) 0.0234(2) 0.0199(3) 0.000 0.000 -0.0014(2)
Cl1 0.0249(5) 0.0552(6) 0.0590(8) -0.0200(5) -0.0008(5) -0.0011(4)
N1 0.0233(17) 0.0301(13) 0.0216(15) 0.0010(11) -0.0007(12) -0.0025(11)
N2 0.0203(19) 0.0302(14) 0.0240(16) 0.0030(11) -0.0021(11) -0.0007(11)
C1 0.0217(18) 0.0293(16) 0.027(2) -0.0016(14) -0.0026(14) 0.0017(12)
C2 0.038(2) 0.0325(18) 0.033(2) -0.0091(15) 0.0035(17) 0.0044(15)
C3 0.0330(18) 0.0233(12) 0.036(2) -0.0003(17) 0.0022(15) 0.0013(14)
C4 0.031(2) 0.0234(15) 0.0275(19) 0.0037(13) 0.0024(15) -0.0035(13)
C5 0.057(3) 0.0328(19) 0.041(3) 0.0103(18) 0.010(2) -0.0014(17)
C6 0.022(2) 0.047(2) 0.039(2) -0.0009(18) 0.0015(15) -0.0059(15)
C7 0.035(2) 0.0353(19) 0.0227(18) 0.0040(14) 0.0032(15) -0.0039(15)
O1 0.060(2) 0.0357(13) 0.0279(14) -0.0018(11) 0.0191(14) -0.0082(13)

loop_
_atom_type_symbol
_atom_type_description
_atom_type_scat_dispersion_real
_atom_type_scat_dispersion_imag
_atom_type_scat_source
C C 0.0033 0.0016 'International Tables Vol C Tables 4.2.6.8 and 6.1.1.4'
H H 0.0000 0.0000 'International Tables Vol C Tables 4.2.6.8 and 6.1.1.4'
N N 0.0061 0.0033 'International Tables Vol C Tables 4.2.6.8 and 6.1.1.4'
O O 0.0106 0.0060 'International Tables Vol C Tables 4.2.6.8 and 6.1.1.4'
Cl Cl 0.1484 0.1585 'International Tables Vol C Tables 4.2.6.8 and 6.1.1.4'
Ni Ni 0.3393 1.1124 'International Tables Vol C Tables 4.2.6.8 and 6.1.1.4'

loop_
_geom_angle_atom_site_label_1
_geom_angle_atom_site_label_2
_geom_angle_atom_site_label_3
_geom_angle
_geom_angle_site_symmetry_1
_geom_angle_site_symmetry_3
_geom_angle_publ_flag
N1 Ni1 N1 94.12(19) . 2 ?
N1 Ni1 N2 164.86(15) . 2 ?
N1 Ni1 N2 91.15(13) 2 2 ?
N1 Ni1 N2 91.15(13) . . ?
N1 Ni1 N2 164.86(15) 2 . ?
N2 Ni1 N2 87.4(2) 2 . ?
O2B Cl1 O5A 123.5(12) . . ?
O2B Cl1 O4B 118.2(11) . . ?
O5A Cl1 O4B 113.1(6) . . ?
O2B Cl1 O5B 125.0(11) . . ?
O5A Cl1 O5B 35.0(5) . . ?
O4B Cl1 O5B 115.2(5) . . ?
O2B Cl1 O2A 44.9(9) . . ?
O5A Cl1 O2A 113.7(5) . . ?
O4B Cl1 O2A 127.5(4) . . ?
O5B Cl1 O2A 91.3(5) . . ?
O2B Cl1 O4A 121.4(11) . . ?
O5A Cl1 O4A 113.1(5) . . ?
O4B Cl1 O4A 38.4(4) . . ?
O5B Cl1 O4A 93.0(5) . . ?
O2A Cl1 O4A 100.3(4) . . ?
O2B Cl1 O3A 84.8(12) . . ?
O5A Cl1 O3A 61.1(7) . . ?
O4B Cl1 O3A 103.6(7) . . ?
O5B Cl1 O3A 95.2(8) . . ?
O2A Cl1 O3A 119.0(6) . . ?
O4A Cl1 O3A 139.5(7) . . ?
C1 N1 O1 111.0(3) . . ?
C1 N1 Ni1 131.2(3) . . ?
O1 N1 Ni1 117.7(2) . . ?
C7 N2 C4 115.4(3) . . ?
C7 N2 Ni1 108.5(2) . . ?
C4 N2 Ni1 112.0(3) . . ?
C7 N2 H2 100(3) . . ?
C4 N2 H2 112(3) . . ?
Ni1 N2 H2 108(3) . . ?
N1 C1 C3 120.5(3) . . ?
N1 C1 C2 122.8(4) . . ?
C3 C1 C2 116.6(3) . . ?
C1 C2 H2A 109.5 . . ?
C1 C2 H2B 109.5 . . ?
H2A C2 H2B 109.5 . . ?
C1 C2 H2C 109.5 . . ?
H2A C2 H2C 109.5 . . ?
H2B C2 H2C 109.5 . . ?
C1 C3 C4 121.6(3) . . ?
C1 C3 H3A 106.9 . . ?
C4 C3 H3A 106.9 . . ?
C1 C3 H3B 106.9 . . ?
C4 C3 H3B 106.9 . . ?
H3A C3 H3B 106.7 . . ?
N2 C4 C3 108.9(3) . . ?
N2 C4 C6 108.7(3) . . ?
C3 C4 C6 111.7(4) . . ?
N2 C4 C5 109.6(4) . . ?
C3 C4 C5 107.0(3) . . ?
C6 C4 C5 110.9(3) . . ?
C4 C5 H5A 109.5 . . ?
C4 C5 H5B 109.5 . . ?
H5A C5 H5B 109.5 . . ?
C4 C5 H5C 109.5 . . ?
H5A C5 H5C 109.5 . . ?
H5B C5 H5C 109.5 . . ?
C4 C6 H6A 109.5 . . ?
C4 C6 H6B 109.5 . . ?
H6A C6 H6B 109.5 . . ?
C4 C6 H6C 109.5 . . ?
H6A C6 H6C 109.5 . . ?
H6B C6 H6C 109.5 . . ?
N2 C7 C7 106.8(3) . 2 ?
N2 C7 H7A 110.4 . . ?
C7 C7 H7A 110.4 2 . ?
N2 C7 H7B 110.4 . . ?
C7 C7 H7B 110.4 2 . ?
H7A C7 H7B 108.6 . . ?
N1 O1 H1 109.5 . . ?
O2B O2A Cl1 61.0(14) . . ?
O2A O2B O3B 137(2) . . ?
O2A O2B Cl1 74.0(14) . . ?
O3B O2B Cl1 64.4(12) . . ?
O5A O3A Cl1 54.4(7) . . ?
O4B O4A Cl1 64.4(6) . . ?
O4A O4B Cl1 77.2(7) . . ?
O5B O5A Cl1 76.2(13) . . ?
O5B O5A O3A 138.2(18) . . ?
Cl1 O5A O3A 64.5(8) . . ?
O5A O5B Cl1 68.9(12) . . ?

loop_
_geom_bond_atom_site_label_1
_geom_bond_atom_site_label_2
_geom_bond_distance
_geom_bond_site_symmetry_2
_geom_bond_publ_flag
Ni1 N1 1.899(3) . ?
Ni1 N1 1.899(3) 2 ?
Ni1 N2 1.921(3) 2 ?
Ni1 N2 1.921(3) . ?
Cl1 O2B 1.32(2) . ?
Cl1 O5A 1.360(13) . ?
Cl1 O4B 1.381(8) . ?
Cl1 O5B 1.416(12) . ?
Cl1 O2A 1.454(6) . ?
Cl1 O4A 1.494(7) . ?
Cl1 O3A 1.510(16) . ?
N1 C1 1.275(5) . ?
N1 O1 1.416(4) . ?
N2 C7 1.478(5) . ?
N2 C4 1.510(5) . ?
N2 H2 0.80(5) . ?
C1 C3 1.495(6) . ?
C1 C2 1.495(5) . ?
C2 H2A 0.9600 . ?
C2 H2B 0.9600 . ?
C2 H2C 0.9600 . ?
C3 C4 1.518(6) . ?
C3 H3A 0.9700 . ?
C3 H3B 0.9700 . ?
C4 C6 1.521(6) . ?
C4 C5 1.530(6) . ?
C5 H5A 0.9600 . ?
C5 H5B 0.9600 . ?
C5 H5C 0.9600 . ?
C6 H6A 0.9600 . ?
C6 H6B 0.9600 . ?
C6 H6C 0.9600 . ?
C7 C7 1.504(7) 2 ?
C7 H7A 0.9700 . ?
C7 H7B 0.9700 . ?
O1 H1 0.8200 . ?
O2A O2B 1.07(2) . ?
O2B O3B 1.27(2) . ?
O3A O5A 1.465(18) . ?
O4A O4B 0.953(9) . ?
O5A O5B 0.836(12) . ?

loop_
_geom_hbond_atom_site_label_D
_geom_hbond_atom_site_label_H
_geom_hbond_atom_site_label_A
_geom_hbond_distance_DH
_geom_hbond_distance_HA
_geom_hbond_distance_DA
_geom_hbond_angle_DHA
_geom_hbond_site_symmetry_A
N2 H2 O2A 0.80(5) 2.32(5) 3.075(7) 157(4) 9_455
